data_7244445
loop_
_publ_author_name
'Priola, Emanuele'
'Curetti, Nadia'
'Marabello, Domenica'
'Andreo, Jacopo'
'Giordana, Alessia'
'Andreo, Luca'
'Benna, Piera'
'Freire, Paulo Tarso Cavalcante'
'Benzi, Paola'
'Operti, Lorenza'
'Diana, Eliano'

_publ_section_title
;
 Crystal engineering of aurophilic supramolecular architectures and
 coordination polymers based on butterfly-like copper--dicyanoaurate
 complexes: vapochromism, P--T behaviour and multi-metallic cocrystal
 formation
;
_journal_issue 12
_journal_name_full CrystEngComm
_journal_page_first 2336
_journal_page_last 2348
_journal_paper_doi 10.1039/D1CE00964H
_journal_volume 24
_journal_year 2022
_chemical_formula_moiety 'C23 H16 Au1.5 Cu N7, Au0.5 C N'
_chemical_formula_sum 'C24 H16 Au2 Cu N8'
_chemical_formula_weight 873.92
_space_group_crystal_system triclinic
_space_group_IT_number 2
_space_group_name_Hall '-P 1'
_space_group_name_H-M_alt 'P -1'
_atom_sites_solution_hydrogens geom
_atom_sites_solution_primary direct
_audit_creation_date 2019-07-10
_audit_creation_method
;
Olex2 1.2
(compiled 2018.05.29 svn.r3508 for OlexSys, GUI svn.r5506)
;
_audit_update_record
;
2022-02-08 deposited with the CCDC.	2022-02-17 downloaded from the CCDC.
;
_cell_angle_alpha 99.233(2)
_cell_angle_beta 106.193(2)
_cell_angle_gamma 100.783(2)
_cell_formula_units_Z 2
_cell_length_a 9.9382(3)
_cell_length_b 10.9997(3)
_cell_length_c 12.2677(3)
_cell_measurement_reflns_used 14831
_cell_measurement_temperature 150
_cell_measurement_theta_max 31.9290
_cell_measurement_theta_min 1.9330
_cell_volume 1232.57(6)
_computing_cell_refinement 'CrysAlisPro 1.171.38.46 (Rigaku OD, 2015)'
_computing_data_collection 'CrysAlisPro 1.171.38.46 (Rigaku OD, 2015)'
_computing_data_reduction 'CrysAlisPro 1.171.38.46 (Rigaku OD, 2015)'
_computing_molecular_graphics 'Olex2 (Dolomanov et al., 2009)'
_computing_publication_material 'Olex2 (Dolomanov et al., 2009)'
_computing_structure_refinement 'ShelXL (Sheldrick, 2015)'
_computing_structure_solution 'ShelXS (Sheldrick, 2008)'
_diffrn_ambient_temperature 150
_diffrn_detector 'CCD plate'
_diffrn_measured_fraction_theta_full 0.999
_diffrn_measured_fraction_theta_max 0.998
_diffrn_measurement_details
;
List of Runs (angles in degrees, time in seconds):

  # Type    Start    End  Width  t~exp~   \w     \q     \k     \f   Frames
#--------------------------------------------------------------------------
  1  \w      4.21 185.82   0.30   10.00    --   30.00  73.87 -25.79  606
  2  \w      4.21 185.82   0.30   10.00    --   30.00  73.87  64.21  606
  3  \w      4.21 185.82   0.30   10.00    --   30.00  73.87 154.21  606
  4  \w      4.21 185.82   0.30   10.00    --   30.00  73.87-115.79  606
;
_diffrn_measurement_device 'abstract diffractometer'
_diffrn_measurement_device_type 'Saxi-CrysAlisPro-abstract goniometer imported SAXI images'
_diffrn_measurement_method '\w scans'
_diffrn_orient_matrix_type 'CrysAlisPro convention (1999,Acta A55,543-557)'
_diffrn_orient_matrix_UB_11 -0.0602978000
_diffrn_orient_matrix_UB_12 0.0235017000
_diffrn_orient_matrix_UB_13 0.0050072000
_diffrn_orient_matrix_UB_21 -0.0215432000
_diffrn_orient_matrix_UB_22 -0.0506373000
_diffrn_orient_matrix_UB_23 0.0255455000
_diffrn_orient_matrix_UB_31 0.0421295000
_diffrn_orient_matrix_UB_32 0.0377242000
_diffrn_orient_matrix_UB_33 0.0560472000
_diffrn_radiation_monochromator graphite
_diffrn_radiation_probe x-ray
_diffrn_radiation_type MoK\a
_diffrn_radiation_wavelength 0.71073
_diffrn_reflns_av_R_equivalents 0.0266
_diffrn_reflns_av_unetI/netI 0.0284
_diffrn_reflns_Laue_measured_fraction_full 0.999
_diffrn_reflns_Laue_measured_fraction_max 0.998
_diffrn_reflns_limit_h_max 12
_diffrn_reflns_limit_h_min -12
_diffrn_reflns_limit_k_max 12
_diffrn_reflns_limit_k_min -13
_diffrn_reflns_limit_l_max 15
_diffrn_reflns_limit_l_min -15
_diffrn_reflns_number 11170
_diffrn_reflns_point_group_measured_fraction_full 0.999
_diffrn_reflns_point_group_measured_fraction_max 0.998
_diffrn_reflns_theta_full 25.242
_diffrn_reflns_theta_max 26.368
_diffrn_reflns_theta_min 1.774
_diffrn_source 'fine-focus sealed X-ray tube'
_diffrn_source_type 'Enhance (Mo) X-ray Source'
_exptl_absorpt_coefficient_mu 12.758
_exptl_absorpt_correction_T_max 0.01917
_exptl_absorpt_correction_T_min 0.00582
_exptl_absorpt_correction_type multi-scan
_exptl_absorpt_process_details
;
CrysAlisPro 1.171.38.46 (Rigaku Oxford Diffraction, 2015)
Empirical absorption correction using spherical harmonics,
 implemented in SCALE3 ABSPACK scaling algorithm.
;
_exptl_crystal_colour blue
_exptl_crystal_colour_primary blue
_exptl_crystal_density_diffrn 2.355
_exptl_crystal_description prism
_exptl_crystal_F_000 806
_exptl_crystal_recrystallization_method 'recrystallized from Ethanol:water'
_exptl_crystal_size_max 0.32
_exptl_crystal_size_mid 0.31
_exptl_crystal_size_min 0.25
_refine_diff_density_max 2.246
_refine_diff_density_min -0.925
_refine_diff_density_rms 0.198
_refine_ls_extinction_method none
_refine_ls_goodness_of_fit_ref 1.044
_refine_ls_hydrogen_treatment constr
_refine_ls_matrix_type full
_refine_ls_number_parameters 319
_refine_ls_number_reflns 5040
_refine_ls_number_restraints 0
_refine_ls_restrained_S_all 1.044
_refine_ls_R_factor_all 0.0514
_refine_ls_R_factor_gt 0.0454
_refine_ls_shift/su_max 0.001
_refine_ls_shift/su_mean 0.000
_refine_ls_structure_factor_coef Fsqd
_refine_ls_weighting_details 'w=1/[\s^2^(Fo^2^)+(0.0799P)^2^+2.8105P] where P=(Fo^2^+2Fc^2^)/3'
_refine_ls_weighting_scheme calc
_refine_ls_wR_factor_gt 0.1224
_refine_ls_wR_factor_ref 0.1268
_reflns_Friedel_coverage 0.000
_reflns_number_gt 4364
_reflns_number_total 5040
_reflns_threshold_expression 'I > 2\s(I)'
_cod_data_source_file d1ce00964h2.cif
_cod_data_source_block jacopo150
_cod_depositor_comments 'Adding full bibliography for 7244437--7244451.cif.'
_cod_database_code 7244445
_shelx_shelxl_version_number 2018/3
_chemical_oxdiff_formula 'C24 H16 N8 Au2 Cu1'
_shelx_space_group_comment
;
The symmetry employed for this shelxl refinement is uniquely defined
by the following loop, which should always be used as a source of
symmetry information in preference to the above space-group names.
They are only intended as comments.
;
_shelx_estimated_absorpt_t_max 0.143
_shelx_estimated_absorpt_t_min 0.106
_reflns_odcompleteness_completeness 99.84
_reflns_odcompleteness_iscentric 1
_reflns_odcompleteness_theta 26.32
_olex2_refinement_description
;
1. Fixed Uiso
 At 1.2 times of:
  All C(H) groups
2.a Aromatic/amide H refined with riding coordinates:
 C24(H24), C15(H15), C11(H11), C16(H16), C7(H7), C6(H6), C5(H5), C17(H17),
 C18(H18), C23(H23), C8(H8), C14(H14), C12(H12), C13(H13), C22(H22), C21(H21)
;
_olex2_submission_special_instructions 'No special instructions were received'
_oxdiff_exptl_absorpt_empirical_details
;
Empirical correction (ABSPACK) includes:
- Absorption correction using spherical harmonics
- Frame scaling
- Detector area scaling
;
_oxdiff_exptl_absorpt_empirical_full_max 2.013
_oxdiff_exptl_absorpt_empirical_full_min 0.455

loop_
_space_group_symop_operation_xyz
'x, y, z'
'-x, -y, -z'

loop_
_atom_site_label
_atom_site_type_symbol
_atom_site_fract_x
_atom_site_fract_y
_atom_site_fract_z
_atom_site_U_iso_or_equiv
_atom_site_adp_type
_atom_site_occupancy
_atom_site_site_symmetry_order
_atom_site_calc_flag
_atom_site_refinement_flags_posn
_atom_site_refinement_flags_adp
_atom_site_refinement_flags_occupancy
_atom_site_disorder_assembly
_atom_site_disorder_group
Au1 Au 0.34217(3) 0.55030(3) 0.51791(3) 0.04926(13) Uani 1 1 d . . . . .
Au2 Au 0.000000 0.500000 0.500000 0.05364(15) Uani 1 2 d S T P . .
Au3 Au 0.000000 1.000000 0.000000 0.05537(15) Uani 1 2 d S T P . .
Cu1 Cu 0.24747(10) 0.77556(10) 0.18067(8) 0.0460(2) Uani 1 1 d . . . . .
C1 C 0.2932(8) 0.6148(8) 0.3731(7) 0.0451(17) Uani 1 1 d . . . . .
C24 C 0.5636(10) 0.8150(10) 0.2590(9) 0.061(2) Uani 1 1 d . . . . .
H24 H 0.544461 0.731910 0.212687 0.074 Uiso 1 1 calc R . . . .
C4 C 0.1910(10) 1.0617(10) -0.0170(11) 0.068(3) Uani 1 1 d . . . . .
C15 C 0.0999(10) 0.9784(9) 0.2756(8) 0.054(2) Uani 1 1 d . . . . .
H15 H 0.010695 0.917111 0.237580 0.065 Uiso 1 1 calc R . . . .
C11 C 0.1026(11) 0.6916(9) -0.1847(8) 0.061(2) Uani 1 1 d . . . . .
H11 H 0.010416 0.653317 -0.241029 0.073 Uiso 1 1 calc R . . . .
C16 C 0.0968(12) 1.0957(10) 0.3293(9) 0.066(2) Uani 1 1 d . . . . .
H16 H 0.007871 1.115107 0.330286 0.079 Uiso 1 1 calc R . . . .
C7 C -0.2425(10) 0.5801(10) -0.0303(10) 0.068(3) Uani 1 1 d . . . . .
H7 H -0.341161 0.543525 -0.074390 0.081 Uiso 1 1 calc R . . . .
C6 C -0.1980(10) 0.5967(9) 0.0861(9) 0.061(2) Uani 1 1 d . . . . .
H6 H -0.264569 0.568952 0.124811 0.073 Uiso 1 1 calc R . . . .
C5 C -0.0568(10) 0.6536(9) 0.1490(8) 0.057(2) Uani 1 1 d . . . . .
H5 H -0.028065 0.668157 0.231530 0.068 Uiso 1 1 calc R . . . .
C17 C 0.2257(13) 1.1856(11) 0.3820(11) 0.079(3) Uani 1 1 d . . . . .
H17 H 0.226575 1.268912 0.418412 0.095 Uiso 1 1 calc R . . . .
C18 C 0.3543(12) 1.1540(10) 0.3817(10) 0.071(3) Uani 1 1 d . . . . .
H18 H 0.444003 1.215029 0.418030 0.085 Uiso 1 1 calc R . . . .
C23 C 0.7031(10) 0.8771(11) 0.3231(9) 0.067(3) Uani 1 1 d . . . . .
H23 H 0.780155 0.838584 0.319375 0.081 Uiso 1 1 calc R . . . .
N5 N 0.2495(7) 0.7618(6) 0.0147(6) 0.0465(15) Uani 1 1 d . . . . .
N6 N 0.0414(7) 0.6892(6) 0.0985(6) 0.0478(15) Uani 1 1 d . . . . .
N7 N 0.2226(7) 0.9449(7) 0.2737(6) 0.0488(15) Uani 1 1 d . . . . .
N8 N 0.4531(7) 0.8688(7) 0.2602(6) 0.0486(15) Uani 1 1 d . . . . .
N1 N 0.2694(7) 0.6598(7) 0.2963(6) 0.0500(16) Uani 1 1 d . . . . .
C9 C 0.0007(9) 0.6695(8) -0.0193(7) 0.0467(17) Uani 1 1 d . . . . .
C10 C 0.1190(9) 0.7096(8) -0.0657(7) 0.0498(19) Uani 1 1 d . . . . .
C20 C 0.4789(9) 0.9844(8) 0.3262(7) 0.0505(19) Uani 1 1 d . . . . .
C8 C -0.1432(10) 0.6168(9) -0.0847(8) 0.058(2) Uani 1 1 d . . . . .
H8 H -0.172955 0.606162 -0.166992 0.070 Uiso 1 1 calc R . . . .
C19 C 0.3497(10) 1.0306(8) 0.3268(7) 0.0524(19) Uani 1 1 d . . . . .
C14 C 0.3642(10) 0.7996(9) -0.0208(8) 0.054(2) Uani 1 1 d . . . . .
H14 H 0.456244 0.836031 0.036175 0.065 Uiso 1 1 calc R . . . .
N2 N 0.4306(9) 0.4792(9) 0.7594(8) 0.067(2) Uani 1 1 d . . . . .
C2 C 0.3972(10) 0.5011(9) 0.6700(8) 0.0533(19) Uani 1 1 d . . . . .
C3 C 0.0022(9) 0.3318(10) 0.5351(8) 0.057(2) Uani 1 1 d . . . . .
C12 C 0.2197(12) 0.7294(11) -0.2192(9) 0.069(3) Uani 1 1 d . . . . .
H12 H 0.210036 0.715925 -0.299772 0.083 Uiso 1 1 calc R . . . .
C13 C 0.3526(12) 0.7873(11) -0.1366(8) 0.067(3) Uani 1 1 d . . . . .
H13 H 0.434163 0.817951 -0.159289 0.081 Uiso 1 1 calc R . . . .
C22 C 0.7302(10) 0.9949(11) 0.3923(9) 0.068(3) Uani 1 1 d . . . . .
H22 H 0.826156 1.038008 0.439220 0.081 Uiso 1 1 calc R . . . .
N3 N 0.0019(9) 0.2325(9) 0.5564(7) 0.063(2) Uani 1 1 d . . . . .
C21 C 0.6193(10) 1.0501(10) 0.3937(8) 0.062(2) Uani 1 1 d . . . . .
H21 H 0.637216 1.132810 0.440384 0.075 Uiso 1 1 calc R . . . .
N4 N 0.2962(14) 1.0938(13) -0.0349(15) 0.120(5) Uani 1 1 d . . . . .

loop_
_atom_site_aniso_label
_atom_site_aniso_U_11
_atom_site_aniso_U_22
_atom_site_aniso_U_33
_atom_site_aniso_U_23
_atom_site_aniso_U_13
_atom_site_aniso_U_12
Au1 0.04673(19) 0.0504(2) 0.0454(2) 0.01029(14) 0.00970(14) 0.00727(14)
Au2 0.0444(2) 0.0629(3) 0.0464(3) 0.0026(2) 0.01066(19) 0.0101(2)
Au3 0.0501(3) 0.0552(3) 0.0594(3) 0.0131(2) 0.0151(2) 0.0132(2)
Cu1 0.0395(5) 0.0499(5) 0.0406(5) 0.0050(4) 0.0077(4) 0.0041(4)
C1 0.039(4) 0.052(4) 0.040(4) 0.007(3) 0.010(3) 0.008(3)
C24 0.049(5) 0.069(6) 0.064(5) 0.017(5) 0.011(4) 0.019(4)
C4 0.049(5) 0.064(6) 0.097(8) 0.012(5) 0.035(5) 0.018(4)
C15 0.051(4) 0.056(5) 0.057(5) 0.016(4) 0.015(4) 0.018(4)
C11 0.064(5) 0.060(5) 0.049(5) 0.003(4) 0.009(4) 0.011(4)
C16 0.067(6) 0.066(6) 0.069(6) 0.011(5) 0.028(5) 0.019(5)
C7 0.041(4) 0.063(6) 0.084(7) -0.001(5) 0.010(4) 0.005(4)
C6 0.047(5) 0.057(5) 0.075(6) 0.016(5) 0.021(4) 0.000(4)
C5 0.056(5) 0.054(5) 0.059(5) 0.015(4) 0.019(4) 0.004(4)
C17 0.086(8) 0.057(6) 0.092(8) -0.001(5) 0.043(7) 0.009(5)
C18 0.070(6) 0.052(5) 0.076(7) -0.004(5) 0.024(5) -0.005(5)
C23 0.043(4) 0.091(8) 0.068(6) 0.025(6) 0.012(4) 0.017(5)
N5 0.043(3) 0.046(4) 0.040(3) 0.003(3) 0.007(3) 0.002(3)
N6 0.044(3) 0.046(4) 0.049(4) 0.007(3) 0.010(3) 0.010(3)
N7 0.045(3) 0.051(4) 0.041(3) 0.008(3) 0.008(3) 0.002(3)
N8 0.041(3) 0.050(4) 0.044(3) 0.007(3) 0.007(3) 0.000(3)
N1 0.046(4) 0.050(4) 0.049(4) 0.009(3) 0.008(3) 0.012(3)
C9 0.047(4) 0.046(4) 0.045(4) 0.012(3) 0.009(3) 0.016(3)
C10 0.056(5) 0.045(4) 0.042(4) 0.001(3) 0.008(3) 0.018(4)
C20 0.048(4) 0.053(5) 0.041(4) 0.011(4) 0.007(3) 0.000(4)
C8 0.052(5) 0.053(5) 0.055(5) 0.000(4) 0.000(4) 0.013(4)
C19 0.056(5) 0.052(5) 0.044(4) 0.012(4) 0.014(4) 0.001(4)
C14 0.053(5) 0.052(5) 0.051(5) 0.008(4) 0.012(4) 0.006(4)
N2 0.058(5) 0.072(5) 0.066(5) 0.015(4) 0.014(4) 0.012(4)
C2 0.056(5) 0.058(5) 0.044(4) 0.012(4) 0.012(4) 0.013(4)
C3 0.047(4) 0.072(6) 0.046(5) -0.001(4) 0.016(4) 0.015(4)
C12 0.084(7) 0.076(7) 0.048(5) 0.005(5) 0.023(5) 0.024(6)
C13 0.071(6) 0.082(7) 0.051(5) 0.008(5) 0.026(5) 0.020(5)
C22 0.041(4) 0.087(7) 0.058(5) 0.022(5) 0.001(4) -0.005(5)
N3 0.053(4) 0.065(5) 0.063(5) 0.004(4) 0.012(4) 0.013(4)
C21 0.052(5) 0.065(6) 0.050(5) 0.000(4) 0.007(4) -0.010(4)
N4 0.091(8) 0.109(10) 0.176(14) 0.033(9) 0.070(9) 0.017(7)

loop_
_atom_type_symbol
_atom_type_description
_atom_type_scat_dispersion_real
_atom_type_scat_dispersion_imag
_atom_type_scat_source
C C 0.0033 0.0016 'International Tables Vol C Tables 4.2.6.8 and 6.1.1.4'
H H 0.0000 0.0000 'International Tables Vol C Tables 4.2.6.8 and 6.1.1.4'
Au Au -2.0133 8.8022 'International Tables Vol C Tables 4.2.6.8 and 6.1.1.4'
Cu Cu 0.3201 1.2651 'International Tables Vol C Tables 4.2.6.8 and 6.1.1.4'
N N 0.0061 0.0033 'International Tables Vol C Tables 4.2.6.8 and 6.1.1.4'

loop_
_geom_angle_atom_site_label_1
_geom_angle_atom_site_label_2
_geom_angle_atom_site_label_3
_geom_angle
_geom_angle_site_symmetry_1
_geom_angle_site_symmetry_3
_geom_angle_publ_flag
C1 Au1 Au2 88.2(2) . . ?
C2 Au1 Au2 92.7(3) . . ?
C2 Au1 C1 175.1(3) . . ?
Au1 Au2 Au1 180.0 2_566 . ?
C3 Au2 Au1 89.4(3) . 2_566 ?
C3 Au2 Au1 90.6(3) 2_566 2_566 ?
C3 Au2 Au1 90.6(3) . . ?
C3 Au2 Au1 89.4(3) 2_566 . ?
C3 Au2 C3 180.0 2_566 . ?
C4 Au3 C4 180.0 2_575 . ?
N5 Cu1 N7 119.9(3) . . ?
N5 Cu1 N1 135.3(3) . . ?
N6 Cu1 N5 81.3(3) . . ?
N6 Cu1 N7 99.4(3) . . ?
N6 Cu1 N8 177.5(3) . . ?
N6 Cu1 N1 93.3(3) . . ?
N8 Cu1 N5 97.6(3) . . ?
N8 Cu1 N7 79.2(3) . . ?
N8 Cu1 N1 89.0(3) . . ?
N1 Cu1 N7 104.7(3) . . ?
N1 C1 Au1 175.0(7) . . ?
N8 C24 C23 121.5(10) . . ?
N4 C4 Au3 175.1(13) . . ?
N7 C15 C16 123.3(9) . . ?
C12 C11 C10 119.5(9) . . ?
C15 C16 C17 118.4(10) . . ?
C6 C7 C8 119.0(8) . . ?
C7 C6 C5 120.0(9) . . ?
N6 C5 C6 122.2(9) . . ?
C16 C17 C18 119.7(10) . . ?
C17 C18 C19 118.9(9) . . ?
C22 C23 C24 119.2(10) . . ?
C10 N5 Cu1 113.7(6) . . ?
C10 N5 C14 119.0(7) . . ?
C14 N5 Cu1 127.3(6) . . ?
C5 N6 Cu1 125.7(6) . . ?
C5 N6 C9 119.2(7) . . ?
C9 N6 Cu1 115.1(5) . . ?
C15 N7 Cu1 128.5(6) . . ?
C15 N7 C19 119.1(8) . . ?
C19 N7 Cu1 112.0(6) . . ?
C24 N8 Cu1 122.7(6) . . ?
C20 N8 Cu1 117.4(6) . . ?
C20 N8 C24 119.6(8) . . ?
C1 N1 Cu1 168.4(7) . . ?
N6 C9 C10 114.5(7) . . ?
N6 C9 C8 119.7(8) . . ?
C8 C9 C10 125.8(8) . . ?
C11 C10 C9 123.9(8) . . ?
N5 C10 C11 120.7(8) . . ?
N5 C10 C9 115.4(7) . . ?
N8 C20 C19 115.0(7) . . ?
N8 C20 C21 120.6(9) . . ?
C21 C20 C19 124.3(8) . . ?
C7 C8 C9 119.9(9) . . ?
C18 C19 C20 123.7(8) . . ?
N7 C19 C18 120.5(9) . . ?
N7 C19 C20 115.7(8) . . ?
N5 C14 C13 122.3(8) . . ?
N2 C2 Au1 176.6(9) . . ?
N3 C3 Au2 179.1(8) . . ?
C11 C12 C13 119.7(9) . . ?
C14 C13 C12 118.6(10) . . ?
C21 C22 C23 119.6(9) . . ?
C22 C21 C20 119.4(9) . . ?

loop_
_geom_bond_atom_site_label_1
_geom_bond_atom_site_label_2
_geom_bond_distance
_geom_bond_site_symmetry_2
_geom_bond_publ_flag
Au1 Au2 3.2800(3) . ?
Au1 C1 1.986(8) . ?
Au1 C2 1.985(9) . ?
Au2 C3 1.969(12) . ?
Au2 C3 1.969(12) 2_566 ?
Au3 C4 1.973(9) 2_575 ?
Au3 C4 1.973(9) . ?
Cu1 N5 2.023(7) . ?
Cu1 N6 1.982(7) . ?
Cu1 N7 2.117(7) . ?
Cu1 N8 1.991(6) . ?
Cu1 N1 2.047(8) . ?
C1 N1 1.122(11) . ?
C24 C23 1.367(13) . ?
C24 N8 1.344(12) . ?
C4 N4 1.132(15) . ?
C15 C16 1.361(14) . ?
C15 N7 1.344(11) . ?
C11 C10 1.400(12) . ?
C11 C12 1.363(15) . ?
C16 C17 1.377(15) . ?
C7 C6 1.343(14) . ?
C7 C8 1.374(14) . ?
C6 C5 1.366(13) . ?
C5 N6 1.327(11) . ?
C17 C18 1.386(16) . ?
C18 C19 1.402(13) . ?
C23 C22 1.365(16) . ?
N5 C10 1.346(10) . ?
N5 C14 1.349(11) . ?
N6 C9 1.356(11) . ?
N7 C19 1.344(11) . ?
N8 C20 1.331(11) . ?
C9 C10 1.470(12) . ?
C9 C8 1.388(12) . ?
C20 C19 1.468(13) . ?
C20 C21 1.393(12) . ?
C14 C13 1.375(13) . ?
N2 C2 1.132(12) . ?
C3 N3 1.162(13) . ?
C12 C13 1.381(15) . ?
C22 C21 1.357(15) . ?
